data_1546914
loop_
_publ_author_name
'\/Lukaszuk, Katarzyna Anna'
'Rojo-Gama, Daniel'
'\/Oien-\/Odegaard, Sigurd'
'Lazzarini, Andrea'
'Berlier, Gloria'
'Bordiga, Silvia'
'Lillerud, Karl Petter'
'Olsbye, Unni'
'Beato, Pablo'
'Lundegaard, Lars Fahl'
'Svelle, Stian'

_publ_section_title
;
 Zeolite morphology and catalyst performance: Conversion of methanol to
 hydrocarbons over offretite
;
_journal_name_full 'Catal. Sci. Technol.'
_journal_paper_doi 10.1039/C7CY00996H
_journal_year 2017
_chemical_formula_moiety 'K1 O36 Si18, 2(C2.5 O0.5), 3(O), 9(C)'
_chemical_formula_sum 'C14 K O40 Si18'
_chemical_formula_weight 1352.86
_chemical_name_common Offretite
_space_group_crystal_system hexagonal
_space_group_IT_number 187
_space_group_name_Hall 'P -6 2'
_space_group_name_H-M_alt 'P -6 m 2'
_symmetry_space_group_name_Hall 'P -6 2'
_symmetry_space_group_name_H-M 'P -6 m 2'
_atom_sites_solution_primary dual
_audit_creation_date 2017-05-02
_audit_creation_method
;
Olex2 1.2
(compiled 2017.03.28 svn.r3405 for OlexSys, GUI svn.r5335)
;
_cell_angle_alpha 90
_cell_angle_beta 90
_cell_angle_gamma 120
_cell_formula_units_Z 1
_cell_length_a 13.2269(16)
_cell_length_b 13.2269(16)
_cell_length_c 7.5381(10)
_cell_measurement_reflns_used 5147
_cell_measurement_temperature 273(2)
_cell_measurement_theta_max 30.40
_cell_measurement_theta_min 3.244
_cell_volume 1142.1(2)
_computing_cell_refinement 'APEX3 (Bruker AXS, 2016)'
_computing_data_collection 'APEX3 (Bruker AXS, 2016)'
_computing_data_reduction 'APEX3 (Bruker AXS, 2016)'
_computing_molecular_graphics 'Diamond v4 (Brandenburg, 2012)'
_computing_publication_material 'Olex2 (Dolomanov et al., 2009)'
_computing_structure_refinement 'SHELXL (Sheldrick, 2015b)'
_computing_structure_solution 'SHELXT (Sheldrick, 2015a)'
_diffrn_ambient_temperature 273.15
_diffrn_detector 'CCD area detector'
_diffrn_detector_area_resol_mean 13.6986
_diffrn_detector_type 'Marmosaic 225'
_diffrn_measured_fraction_theta_full 0.987
_diffrn_measured_fraction_theta_max 0.991
_diffrn_measurement_device '\k-geometry diffractometer'
_diffrn_measurement_device_type 'MD2 microdiffractometer with MK3 mini-kappa'
_diffrn_measurement_method '\f scans'
_diffrn_radiation_collimation 'Rh-coated Si focusing mirrors'
_diffrn_radiation_monochromator 'Silicon 111'
_diffrn_radiation_probe x-ray
_diffrn_radiation_type MoK\a
_diffrn_radiation_wavelength 0.71073
_diffrn_reflns_av_R_equivalents 0.0282
_diffrn_reflns_av_unetI/netI 0.0229
_diffrn_reflns_Laue_measured_fraction_full 0.987
_diffrn_reflns_Laue_measured_fraction_max 0.991
_diffrn_reflns_limit_h_max 15
_diffrn_reflns_limit_h_min -17
_diffrn_reflns_limit_k_max 17
_diffrn_reflns_limit_k_min -15
_diffrn_reflns_limit_l_max 10
_diffrn_reflns_limit_l_min -10
_diffrn_reflns_number 6592
_diffrn_reflns_point_group_measured_fraction_full 0.989
_diffrn_reflns_point_group_measured_fraction_max 0.992
_diffrn_reflns_theta_full 25.242
_diffrn_reflns_theta_max 28.711
_diffrn_reflns_theta_min 3.080
_diffrn_source synchrotron
_diffrn_source_type 'Wiggler, Station I911-3, MAX II, MAXLAB'
_diffrn_standards_number 0
_exptl_absorpt_coefficient_mu 0.708
_exptl_absorpt_correction_T_max 0.7461
_exptl_absorpt_correction_T_min 0.6092
_exptl_absorpt_correction_type multi-scan
_exptl_absorpt_process_details
'SADABS-2016/2 (Bruker,2016/2) was used for absorption correction. wR2(int) was 0.2616 before and 0.0226 after correction. The Ratio of minimum to maximum transmission is 0.8165. The \l/2 correction factor is 0.00150.'
_exptl_crystal_colour colourless
_exptl_crystal_density_diffrn 1.967
_exptl_crystal_description prism
_exptl_crystal_F_000 675
_exptl_crystal_size_max 0.01
_exptl_crystal_size_mid 0.005
_exptl_crystal_size_min 0.005
_refine_diff_density_max 0.960
_refine_diff_density_min -0.467
_refine_diff_density_rms 0.100
_refine_ls_abs_structure_details
;
 Flack x determined using 523 quotients [(I+)-(I-)]/[(I+)+(I-)]
 (Parsons, Flack and Wagner, Acta Cryst. B69 (2013) 249-259).
;
_refine_ls_abs_structure_Flack 0.02(3)
_refine_ls_extinction_method none
_refine_ls_goodness_of_fit_ref 1.166
_refine_ls_hydrogen_treatment undef
_refine_ls_matrix_type full
_refine_ls_number_parameters 77
_refine_ls_number_reflns 1180
_refine_ls_number_restraints 0
_refine_ls_restrained_S_all 1.166
_refine_ls_R_factor_all 0.0363
_refine_ls_R_factor_gt 0.0358
_refine_ls_shift/su_max 0.000
_refine_ls_shift/su_mean 0.000
_refine_ls_structure_factor_coef Fsqd
_refine_ls_weighting_details 'w=1/[\s^2^(Fo^2^)+(0.0568P)^2^+1.4053P] where P=(Fo^2^+2Fc^2^)/3'
_refine_ls_weighting_scheme calc
_refine_ls_wR_factor_gt 0.1046
_refine_ls_wR_factor_ref 0.1050
_reflns_Friedel_coverage 0.878
_reflns_Friedel_fraction_full 0.992
_reflns_Friedel_fraction_max 0.995
_reflns_number_gt 1156
_reflns_number_total 1180
_reflns_threshold_expression 'I > 2\s(I)'
_cod_data_source_file c7cy00996h3.cif
_cod_data_source_block OFF-H-b-2
_cod_original_cell_volume 1142.1(3)
_cod_database_code 1546914
_shelx_shelxl_version_number 2014/7
_shelx_space_group_comment
;
The symmetry employed for this shelxl refinement is uniquely defined
by the following loop, which should always be used as a source of
symmetry information in preference to the above space-group names.
They are only intended as comments.
;
_olex2_refinement_description
;
1. Twinned data refinement
 Scales: 0.4(2)
 0.6(2)
;
_olex2_submission_special_instructions 'No special instructions were received'

loop_
_space_group_symop_operation_xyz
'x, y, z'
'-y, x-y, z'
'-x+y, -x, z'
'x, y, -z'
'-y, x-y, -z'
'-x+y, -x, -z'
'-y, -x, z'
'-x+y, y, z'
'x, x-y, z'
'-y, -x, -z'
'-x+y, y, -z'
'x, x-y, -z'

loop_
_atom_site_label
_atom_site_type_symbol
_atom_site_fract_x
_atom_site_fract_y
_atom_site_fract_z
_atom_site_U_iso_or_equiv
_atom_site_adp_type
_atom_site_occupancy
_atom_site_site_symmetry_order
_atom_site_calc_flag
_atom_site_refinement_flags_posn
_atom_site_refinement_flags_adp
_atom_site_refinement_flags_occupancy
K001 K 0.6667 0.3333 0.5000 0.0159(5) Uani 1 12 d S T P
Si02 Si 0.66716(10) 0.56720(8) 0.78980(12) 0.0104(3) Uani 1 1 d . . .
Si03 Si 0.75984(11) 0.75814(11) 0.5000 0.0098(3) Uani 1 2 d S T P
O004 O 0.6693(4) 0.5978(4) 1.0000 0.0184(7) Uani 1 2 d S T P
O005 O 0.76453(18) 0.5291(4) 0.7421(5) 0.0164(7) Uani 1 2 d S T P
O006 O 0.7491(6) 0.8745(3) 0.5000 0.0236(13) Uani 1 4 d S T P
O007 O 0.8962(3) 0.7925(6) 0.5000 0.0200(12) Uani 1 4 d S T P
O008 O 0.5395(2) 0.4605(2) 0.7290(6) 0.0230(9) Uani 1 2 d S T P
O009 O 0.6931(3) 0.6839(2) 0.6789(3) 0.0221(6) Uani 1 1 d . . .
O00A O 1.0000 1.0000 1.0000 0.073(5) Uani 1 12 d S T P
O00B O 0.426(2) 0.574(2) 0.5000 0.31(2) Uani 1 4 d S T P
C00C C 0.9268(11) 0.854(2) 1.0000 0.136(12) Uani 1 4 d S T P
C1 C 1.0000 1.0000 1.176(4) 0.19(2) Uani 1 6 d S T P
C0AA C 0.668(5) 0.834(2) 1.0000 0.202(19) Uani 1 4 d S T P
C2 C 0.5530(19) 0.7765(10) 0.774(2) 0.115(7) Uani 1 2 d S T P

loop_
_atom_site_aniso_label
_atom_site_aniso_U_11
_atom_site_aniso_U_22
_atom_site_aniso_U_33
_atom_site_aniso_U_23
_atom_site_aniso_U_13
_atom_site_aniso_U_12
K001 0.0166(7) 0.0166(7) 0.0146(10) 0.000 0.000 0.0083(4)
Si02 0.0104(4) 0.0102(5) 0.0081(4) 0.0014(3) 0.0005(3) 0.0032(4)
Si03 0.0107(6) 0.0083(6) 0.0107(6) 0.000 0.000 0.0051(4)
O004 0.0211(18) 0.022(2) 0.0111(14) 0.000 0.000 0.0106(18)
O005 0.0161(13) 0.019(2) 0.0151(16) -0.0027(15) -0.0014(8) 0.0095(10)
O006 0.031(3) 0.0172(19) 0.028(3) 0.000 0.000 0.0153(17)
O007 0.018(2) 0.023(3) 0.021(3) 0.000 0.000 0.0113(14)
O008 0.0214(14) 0.0214(14) 0.0182(18) 0.0017(9) -0.0017(9) 0.0046(16)
O009 0.0261(16) 0.0189(13) 0.0223(10) 0.0087(10) 0.0082(10) 0.0119(11)
O00A 0.098(9) 0.098(9) 0.024(6) 0.000 0.000 0.049(4)
O00B 0.20(2) 0.20(2) 0.35(5) 0.000 0.000 -0.04(3)
C00C 0.22(3) 0.074(14) 0.065(13) 0.000 0.000 0.037(7)
C1 0.26(4) 0.26(4) 0.041(11) 0.000 0.000 0.132(18)
C0AA 0.39(6) 0.122(15) 0.18(3) 0.000 0.000 0.20(3)
C2 0.21(2) 0.088(6) 0.085(10) -0.002(6) -0.003(12) 0.107(11)

loop_
_atom_type_symbol
_atom_type_description
_atom_type_scat_dispersion_real
_atom_type_scat_dispersion_imag
_atom_type_scat_source
C C 0.0033 0.0016 'International Tables Vol C Tables 4.2.6.8 and 6.1.1.4'
K K 0.2009 0.2494 'International Tables Vol C Tables 4.2.6.8 and 6.1.1.4'
O O 0.0106 0.0060 'International Tables Vol C Tables 4.2.6.8 and 6.1.1.4'
Si Si 0.0817 0.0704 'International Tables Vol C Tables 4.2.6.8 and 6.1.1.4'

loop_
_geom_angle_atom_site_label_1
_geom_angle_atom_site_label_2
_geom_angle_atom_site_label_3
_geom_angle
_geom_angle_site_symmetry_1
_geom_angle_site_symmetry_3
O005 K001 O005 78.29(16) 6_666 3_665
O005 K001 O005 78.29(17) . 4_556
O005 K001 O005 84.39(12) . 2_655
O005 K001 O005 134.37(6) 6_666 .
O005 K001 O005 134.37(6) 6_666 2_655
O005 K001 O005 84.39(12) 3_665 .
O005 K001 O005 134.37(6) 3_665 4_556
O005 K001 O005 84.39(12) 6_666 5_656
O005 K001 O005 84.39(12) 5_656 4_556
O005 K001 O005 134.37(6) 3_665 5_656
O005 K001 O005 84.39(12) 3_665 2_655
O005 K001 O005 134.37(6) . 5_656
O005 K001 O005 78.29(17) 5_656 2_655
O005 K001 O005 84.39(12) 6_666 4_556
O005 K001 O005 134.37(6) 4_556 2_655
O005 K001 O008 110.20(11) 5_656 6_666
O005 K001 O008 49.04(4) . .
O005 K001 O008 49.04(4) 6_666 6_666
O005 K001 O008 171.51(11) 2_655 6_666
O005 K001 O008 89.33(8) 4_556 3_665
O005 K001 O008 49.04(4) 3_665 2_655
O005 K001 O008 89.33(8) . 6_666
O005 K001 O008 89.33(8) 5_656 2_655
O005 K001 O008 89.33(8) 4_556 .
O005 K001 O008 49.05(4) 2_655 2_655
O005 K001 O008 110.20(11) 2_655 3_665
O005 K001 O008 171.51(11) 3_665 4_556
O005 K001 O008 89.33(8) 3_665 6_666
O005 K001 O008 49.04(4) 5_656 4_556
O005 K001 O008 171.51(11) 6_666 .
O005 K001 O008 49.05(4) 4_556 6_666
O005 K001 O008 49.04(4) 6_666 5_656
O005 K001 O008 89.33(8) 6_666 2_655
O005 K001 O008 89.33(8) 3_665 5_656
O005 K001 O008 110.20(11) . 2_655
O005 K001 O008 171.51(11) . 5_656
O005 K001 O008 171.51(11) 4_556 2_655
O005 K001 O008 49.05(4) 5_656 5_656
O005 K001 O008 110.20(11) 6_666 4_556
O005 K001 O008 110.20(11) 4_556 5_656
O005 K001 O008 89.33(8) . 4_556
O005 K001 O008 89.33(8) 2_655 5_656
O005 K001 O008 49.04(4) 4_556 4_556
O005 K001 O008 89.33(8) 6_666 3_665
O005 K001 O008 110.20(11) 3_665 .
O005 K001 O008 49.04(4) 3_665 3_665
O005 K001 O008 89.33(8) 5_656 .
O005 K001 O008 49.04(4) . 3_665
O005 K001 O008 49.04(4) 2_655 .
O005 K001 O008 171.51(11) 5_656 3_665
O005 K001 O008 89.33(8) 2_655 4_556
O008 K001 O008 96.31(10) 5_656 4_556
O008 K001 O008 61.32(14) 5_656 2_655
O008 K001 O008 96.31(10) 2_655 .
O008 K001 O008 129.05(4) 3_665 4_556
O008 K001 O008 129.05(4) 5_656 .
O008 K001 O008 96.31(10) 6_666 4_556
O008 K001 O008 61.32(14) 3_665 6_666
O008 K001 O008 129.05(4) 2_655 4_556
O008 K001 O008 96.31(10) 3_665 2_655
O008 K001 O008 129.05(4) 6_666 2_655
O008 K001 O008 96.31(10) 3_665 .
O008 K001 O008 129.05(4) 5_656 3_665
O008 K001 O008 61.32(14) 4_556 .
O008 K001 O008 96.31(10) 5_656 6_666
O008 K001 O008 129.05(4) 6_666 .
O004 Si02 K001 139.08(14) . .
O004 Si02 O005 111.7(2) . .
O004 Si02 O008 111.7(2) . .
O004 Si02 O009 107.04(18) . .
O005 Si02 K001 45.81(13) . .
O008 Si02 K001 63.44(18) . .
O008 Si02 O005 107.7(2) . .
O008 Si02 O009 108.12(19) . .
O009 Si02 K001 113.01(10) . .
O009 Si02 O005 110.63(18) . .
O006 Si03 O007 110.4(3) . .
O006 Si03 O009 106.99(17) . .
O006 Si03 O009 107.00(17) . 4_556
O007 Si03 O009 110.93(15) . .
O007 Si03 O009 110.93(15) . 4_556
O009 Si03 O009 110.5(2) . 4_556
Si02 O004 Si02 152.3(3) 4_557 .
Si02 O005 K001 110.18(13) 8_655 .
Si02 O005 K001 110.18(13) . .
Si02 O005 Si02 139.6(3) 8_655 .
Si03 O006 Si03 171.2(5) . 9_565
Si03 O007 Si03 152.0(4) 8_655 .
Si02 O008 K001 90.99(18) 7_665 .
Si02 O008 K001 90.99(18) . .
Si02 O008 Si02 143.1(3) . 7_665
Si02 O009 Si03 141.3(2) . .
C00C O00A C00C 120.000(6) . 3_675
C00C O00A C00C 120.000(3) . 2_765
C00C O00A C00C 120.000(6) 2_765 3_675
C1 O00A C00C 90.00(2) . 2_765
C1 O00A C00C 90.000(16) 4_557 .
C1 O00A C00C 90.000(4) . 3_675
C1 O00A C00C 90.000(16) . .
C1 O00A C00C 90.000(4) 4_557 3_675
C1 O00A C00C 90.00(2) 4_557 2_765
C1 O00A C1 180.000(17) 4_557 .

loop_
_geom_bond_atom_site_label_1
_geom_bond_atom_site_label_2
_geom_bond_distance
_geom_bond_site_symmetry_2
K001 O005 2.891(4) 6_666
K001 O005 2.891(4) 4_556
K001 O005 2.891(4) 5_656
K001 O005 2.891(4) 3_665
K001 O005 2.891(4) .
K001 O005 2.891(4) 2_655
K001 O008 3.385(5) 5_656
K001 O008 3.385(5) .
K001 O008 3.385(5) 4_556
K001 O008 3.385(5) 6_666
K001 O008 3.385(5) 2_655
K001 O008 3.385(5) 3_665
Si02 O004 1.6321(13) .
Si02 O005 1.6409(17) .
Si02 O008 1.6338(17) .
Si02 O009 1.634(3) .
Si03 O006 1.6155(15) .
Si03 O007 1.625(2) .
Si03 O009 1.642(2) 4_556
Si03 O009 1.642(2) .
O004 Si02 1.6320(13) 4_557
O005 Si02 1.6409(17) 8_655
O006 Si03 1.6155(15) 9_565
O007 Si03 1.625(2) 8_655
O008 Si02 1.6338(17) 7_665
O00A C00C 1.68(3) 2_765
O00A C00C 1.68(3) .
O00A C00C 1.68(3) 3_675
O00A C1 1.33(3) 4_557
O00A C1 1.33(3) .

loop_
_twin_individual_id
_twin_individual_mass_fraction_refined
1 0.4(2)
2 0.6(2)
